data_2102769
loop_
_publ_author_name
'Luthe, G.'
'Swenson, D. C.'
'Robertson, L. W.'

_publ_section_title
;
 Influence of fluoro-substitution on the planarity of 4-chlorobiphenyl
 (PCB 3)
;
_journal_coeditor_code BK5043
_journal_issue 2
_journal_name_full 'Acta Crystallographica Section B'
_journal_page_first 319
_journal_page_last 327
_journal_paper_doi 10.1107/S0108768106054255
_journal_volume 63
_journal_year 2007
_chemical_formula_moiety 'C12 H8 Cl F'
_chemical_formula_sum 'C12 H8 Cl F'
_chemical_formula_weight 206.63
_chemical_name_systematic
;
 ?
;
_space_group_IT_number 14
_symmetry_cell_setting monoclinic
_symmetry_space_group_name_Hall '-P 2yn'
_symmetry_space_group_name_H-M 'P 1 21/n 1'
_atom_sites_solution_hydrogens geom
_atom_sites_solution_primary direct
_atom_sites_solution_secondary difmap
_audit_creation_method SHELXL-97
_cell_angle_alpha 90.00
_cell_angle_beta 99.966(5)
_cell_angle_gamma 90.00
_cell_formula_units_Z 4
_cell_length_a 11.3527(11)
_cell_length_b 3.9099(4)
_cell_length_c 21.920(2)
_cell_measurement_reflns_used 3738
_cell_measurement_temperature 190(2)
_cell_measurement_theta_max 27.5
_cell_measurement_theta_min 1.0
_cell_volume 958.30(16)
_computing_cell_refinement 'HKL Scalepack (Otwinowski & Minor, 1997)'
_computing_data_collection 'Collect (Nonius BV, 1997-2000)'
_computing_data_reduction 'HKL Denzo, Scalepack (Otwinowski & Minor, 1997)'
_computing_molecular_graphics 'SHELXTL v6.1 (Sheldrick, 1997)'
_computing_publication_material 'SHELXTL v6.1 (Sheldrick, 1997)'
_computing_structure_refinement 'SHELXTL v6.1 (Sheldrick, 1997)'
_computing_structure_solution 'SHELXTL v6.1 (Sheldrick, 1997)'
_diffrn_ambient_temperature 190(2)
_diffrn_detector_area_resol_mean 9
_diffrn_measured_fraction_theta_full 0.989
_diffrn_measured_fraction_theta_max 0.989
_diffrn_measurement_device_type 'Nonius KappaCCD'
_diffrn_measurement_method 'CCD \f and \w scans'
_diffrn_radiation_monochromator graphite
_diffrn_radiation_source 'fine-focus sealed tube'
_diffrn_radiation_type MoK\a
_diffrn_radiation_wavelength 0.71069
_diffrn_reflns_av_R_equivalents 0.0317
_diffrn_reflns_av_sigmaI/netI 0.0314
_diffrn_reflns_limit_h_max 13
_diffrn_reflns_limit_h_min -13
_diffrn_reflns_limit_k_max 4
_diffrn_reflns_limit_k_min -3
_diffrn_reflns_limit_l_max 26
_diffrn_reflns_limit_l_min -25
_diffrn_reflns_number 14766
_diffrn_reflns_theta_full 25.00
_diffrn_reflns_theta_max 25.00
_diffrn_reflns_theta_min 3.1
_diffrn_standards_number 0
_exptl_absorpt_coefficient_mu 0.364
_exptl_absorpt_correction_T_max 0.9576
_exptl_absorpt_correction_T_min 0.8680
_exptl_absorpt_correction_type multi-scan
_exptl_absorpt_process_details 'HKL Scalepack (Otwinowski & Minor, 1997)'
_exptl_crystal_colour colorless
_exptl_crystal_density_diffrn 1.432
_exptl_crystal_density_method 'not measured'
_exptl_crystal_description prism
_exptl_crystal_F_000 424
_exptl_crystal_size_max 0.40
_exptl_crystal_size_mid 0.12
_exptl_crystal_size_min 0.12
_refine_diff_density_max 0.210
_refine_diff_density_min -0.252
_refine_ls_extinction_method none
_refine_ls_goodness_of_fit_ref 1.093
_refine_ls_hydrogen_treatment constr
_refine_ls_matrix_type full
_refine_ls_number_parameters 167
_refine_ls_number_reflns 1679
_refine_ls_number_restraints 45
_refine_ls_restrained_S_all 1.080
_refine_ls_R_factor_all 0.0469
_refine_ls_R_factor_gt 0.0376
_refine_ls_shift/su_max 0.002
_refine_ls_shift/su_mean 0.000
_refine_ls_structure_factor_coef Fsqd
_refine_ls_weighting_details 'calc w=1/[\s^2^(Fo^2^)+(0.0414P)^2^+0.4269P] where P=(Fo^2^+2Fc^2^)/3'
_refine_ls_weighting_scheme calc
_refine_ls_wR_factor_gt 0.0923
_refine_ls_wR_factor_ref 0.0981
_reflns_number_gt 1430
_reflns_number_total 1679
_reflns_threshold_expression I>2u(I)
_cod_data_source_file bk5043.cif
_cod_data_source_block 3'F-PCB3
_cod_depositor_comments
;
The following automatic conversions were performed:
'_symmetry_cell_setting' value 'Monoclinic' changed to 'monoclinic'
according to '/home/saulius/struct/CIF-dictionaries/cif_core.dic'
dictionary named 'cif_core.dic' version 2.4.1 from 2010-06-29.

Automatic conversion script
Id: cif_fix_enum 1527 2010-12-29 10:47:43Z saulius 

The following automatic conversions were performed:

'_symmetry_cell_setting' value 'Monoclinic' changed to 'monoclinic'
according to /home/saulius/struct/CIF-dictionaries/cif_core.dic
dictionary named 'cif_core.dic' version 2.4.1 from 2010-06-29.

Automatic conversion script
Id: cif_fix_values 1715 2011-07-08 13:25:40Z adriana 
;
_cod_original_sg_symbol_Hall '-P 2yn '
_cod_original_sg_symbol_H-M 'P 2(1)/n '
_cod_database_code 2102769
_cod_database_fobs_code 2102769

loop_
_symmetry_equiv_pos_as_xyz
'x, y, z'
'-x+1/2, y+1/2, -z+1/2'
'-x, -y, -z'
'x-1/2, -y-1/2, z-1/2'

loop_
_atom_site_type_symbol
_atom_site_label
_atom_site_fract_x
_atom_site_fract_y
_atom_site_fract_z
_atom_site_U_iso_or_equiv
_atom_site_adp_type
_atom_site_calc_flag
_atom_site_refinement_flags
_atom_site_occupancy
_atom_site_disorder_assembly
_atom_site_disorder_group
Cl Cl1 0.66327(5) -0.32613(16) 0.85208(2) 0.0535(2) Uani d PD 0.874(3) A 1
C C1 0.41986(18) -0.0321(8) 0.67357(9) 0.0339(5) Uani d PD 0.874(3) A 1
C C2 0.5279(3) -0.1966(17) 0.67294(9) 0.0379(5) Uani d PD 0.874(3) A 1
H H2 0.5510 -0.2480 0.6343 0.045 Uiso calc PR 0.874(3) A 1
C C3 0.6031(4) -0.2878(17) 0.72722(9) 0.0391(5) Uani d PD 0.874(3) A 1
H H3 0.6765 -0.4021 0.7258 0.047 Uiso calc PR 0.874(3) A 1
C C4 0.5699(2) -0.2102(8) 0.78339(9) 0.0382(5) Uani d PD 0.874(3) A 1
C C5 0.4640(3) -0.0421(14) 0.78585(10) 0.0395(7) Uani d PD 0.874(3) A 1
H H5 0.4425 0.0134 0.8247 0.047 Uiso calc PR 0.874(3) A 1
C C6 0.3895(3) 0.0445(12) 0.73142(10) 0.0368(9) Uani d PD 0.874(3) A 1
H H6 0.3162 0.1584 0.7332 0.044 Uiso calc PR 0.874(3) A 1
C C1' 0.3393(2) 0.0674(9) 0.61549(11) 0.0349(5) Uani d PD 0.874(3) A 1
C C2' 0.3863(2) 0.1691(13) 0.56345(13) 0.0417(5) Uani d PD 0.874(3) A 1
H H2' 0.4702 0.1711 0.5643 0.050 Uiso calc PR 0.874(3) A 1
C C3' 0.3082(2) 0.2663(14) 0.51095(12) 0.0466(6) Uani d PD 0.874(3) A 1
F F1 0.35685(14) 0.3706(5) 0.46085(6) 0.0697(6) Uani d PD 0.874(3) A 1
C C4' 0.1871(2) 0.2697(12) 0.50618(12) 0.0483(6) Uani d PD 0.874(3) A 1
H H4' 0.1366 0.3406 0.4692 0.058 Uiso calc PR 0.874(3) A 1
C C5' 0.1403(2) 0.1653(8) 0.55760(12) 0.0485(6) Uani d PD 0.874(3) A 1
H H5' 0.0562 0.1621 0.5559 0.058 Uiso calc PR 0.874(3) A 1
C C6' 0.2150(2) 0.0664(7) 0.61103(11) 0.0416(5) Uani d PD 0.874(3) A 1
H H6' 0.1812 -0.0042 0.6457 0.050 Uiso calc PR 0.874(3) A 1
Cl Cl1* 0.66327(5) -0.32613(16) 0.85208(2) 0.0535(2) Uani d PD 0.126(3) A 2
C C1* 0.4343(9) -0.008(5) 0.6709(3) 0.0339(5) Uani d PD 0.126(3) A 2
C C2* 0.538(2) -0.196(12) 0.67183(18) 0.0379(5) Uani d PD 0.126(3) A 2
H H2* 0.5612 -0.2594 0.6337 0.045 Uiso calc PR 0.126(3) A 2
C C3* 0.609(2) -0.295(11) 0.72697(13) 0.0391(5) Uani d PD 0.126(3) A 2
H H3* 0.6798 -0.4237 0.7267 0.047 Uiso calc PR 0.126(3) A 2
C C4* 0.5752(8) -0.202(4) 0.78233(17) 0.0382(5) Uani d PD 0.126(3) A 2
C C5* 0.473(2) -0.015(10) 0.7832(3) 0.0395(7) Uani d PD 0.126(3) A 2
H H5* 0.4501 0.0472 0.8215 0.047 Uiso calc PR 0.126(3) A 2
C C6* 0.403(2) 0.081(10) 0.7279(4) 0.0368(9) Uani d PD 0.126(3) A 2
H H6* 0.3322 0.2105 0.7286 0.044 Uiso calc PR 0.126(3) A 2
C C1" 0.3568(8) 0.093(6) 0.6119(4) 0.0349(5) Uani d PD 0.126(3) A 2
C C2" 0.2326(8) 0.107(4) 0.6078(3) 0.0416(5) Uani d PD 0.126(3) A 2
H H2" 0.1964 0.0514 0.6425 0.050 Uiso calc PR 0.126(3) A 2
C C3" 0.1638(7) 0.203(4) 0.5524(4) 0.0485(6) Uani d PD 0.126(3) A 2
F F1" 0.0421(7) 0.215(3) 0.5497(4) 0.058 Uiso d PD 0.126(3) A 2
C C4" 0.2089(8) 0.286(8) 0.5007(5) 0.0483(6) Uani d PD 0.126(3) A 2
H H4" 0.1580 0.3506 0.4634 0.058 Uiso calc PR 0.126(3) A 2
C C5" 0.3321(9) 0.273(10) 0.5048(6) 0.0466(6) Uani d PD 0.126(3) A 2
H H5" 0.3670 0.3296 0.4697 0.056 Uiso calc PR 0.126(3) A 2
C C6" 0.4043(8) 0.178(9) 0.5593(6) 0.0417(5) Uani d PD 0.126(3) A 2
H H6" 0.4885 0.1707 0.5611 0.050 Uiso calc PR 0.126(3) A 2

loop_
_atom_site_aniso_label
_atom_site_aniso_U_11
_atom_site_aniso_U_22
_atom_site_aniso_U_33
_atom_site_aniso_U_12
_atom_site_aniso_U_13
_atom_site_aniso_U_23
Cl1 0.0599(3) 0.0554(4) 0.0424(3) 0.0035(3) 0.0006(2) 0.0025(2)
C1 0.0376(10) 0.0277(11) 0.0381(10) -0.0083(9) 0.0116(8) -0.0013(8)
C2 0.0409(12) 0.0374(11) 0.0380(10) -0.0048(11) 0.0145(8) -0.0055(9)
C3 0.0368(10) 0.0357(12) 0.0460(11) -0.0002(9) 0.0099(8) -0.0054(9)
C4 0.0426(10) 0.0345(11) 0.0372(10) -0.0071(8) 0.0061(8) 0.0005(8)
C5 0.0477(12) 0.0371(15) 0.0374(10) -0.0061(12) 0.0174(8) -0.0021(9)
C6 0.0366(12) 0.0350(17) 0.0423(10) -0.0028(13) 0.0160(8) 0.0021(10)
C1' 0.0407(11) 0.0273(11) 0.0380(10) -0.0045(10) 0.0103(8) -0.0039(8)
C2' 0.0440(11) 0.0429(13) 0.0398(11) -0.0044(13) 0.0120(9) -0.0030(10)
C3' 0.0619(15) 0.0463(13) 0.0339(12) -0.0012(15) 0.0145(10) -0.0007(11)
F1 0.0726(10) 0.0997(14) 0.0398(8) 0.0041(9) 0.0176(7) 0.0142(8)
C4' 0.0532(13) 0.0480(14) 0.0416(12) 0.0044(13) 0.0023(10) -0.0041(11)
C5' 0.0391(13) 0.0519(16) 0.0540(13) -0.0003(11) 0.0066(10) -0.0059(11)
C6' 0.0420(11) 0.0384(13) 0.0462(11) -0.0066(10) 0.0128(9) -0.0012(10)
Cl1* 0.0599(3) 0.0554(4) 0.0424(3) 0.0035(3) 0.0006(2) 0.0025(2)
C1* 0.0376(10) 0.0277(11) 0.0381(10) -0.0083(9) 0.0116(8) -0.0013(8)
C2* 0.0409(12) 0.0374(11) 0.0380(10) -0.0048(11) 0.0145(8) -0.0055(9)
C3* 0.0368(10) 0.0357(12) 0.0460(11) -0.0002(9) 0.0099(8) -0.0054(9)
C4* 0.0426(10) 0.0345(11) 0.0372(10) -0.0071(8) 0.0061(8) 0.0005(8)
C5* 0.0477(12) 0.0371(15) 0.0374(10) -0.0061(12) 0.0174(8) -0.0021(9)
C6* 0.0366(12) 0.0350(17) 0.0423(10) -0.0028(13) 0.0160(8) 0.0021(10)
C1" 0.0407(11) 0.0273(11) 0.0380(10) -0.0045(10) 0.0103(8) -0.0039(8)
C2" 0.0420(11) 0.0384(13) 0.0462(11) -0.0066(10) 0.0128(9) -0.0012(10)
C3" 0.0391(13) 0.0519(16) 0.0540(13) -0.0003(11) 0.0066(10) -0.0059(11)
C4" 0.0532(13) 0.0480(14) 0.0416(12) 0.0044(13) 0.0023(10) -0.0041(11)
C5" 0.0619(15) 0.0463(13) 0.0339(12) -0.0012(15) 0.0145(10) -0.0007(11)
C6" 0.0440(11) 0.0429(13) 0.0398(11) -0.0044(13) 0.0120(9) -0.0030(10)

loop_
_atom_type_symbol
_atom_type_description
_atom_type_scat_dispersion_real
_atom_type_scat_dispersion_imag
_atom_type_scat_source
C C 0.0033 0.0016 'International Tables Vol C Tables 4.2.6.8 and 6.1.1.4'
H H 0.0000 0.0000 'International Tables Vol C Tables 4.2.6.8 and 6.1.1.4'
F F 0.0171 0.0103 'International Tables Vol C Tables 4.2.6.8 and 6.1.1.4'
Cl Cl 0.1484 0.1585 'International Tables Vol C Tables 4.2.6.8 and 6.1.1.4'

loop_
_geom_angle_atom_site_label_1
_geom_angle_atom_site_label_2
_geom_angle_atom_site_label_3
_geom_angle
_geom_angle_publ_flag
C2 C1 C6 117.64(17) yes
C2 C1 C1' 121.83(16) yes
C6 C1 C1' 120.52(16) yes
C3 C2 C1 121.67(17) yes
C3 C2 H2 119.2 ?
C1 C2 H2 119.2 ?
C4 C3 C2 119.08(18) yes
C4 C3 H3 120.5 ?
C2 C3 H3 120.5 ?
C5 C4 C3 120.88(18) yes
C5 C4 Cl1 119.57(15) yes
C3 C4 Cl1 119.55(15) yes
C6 C5 C4 119.40(17) yes
C6 C5 H5 120.3 ?
C4 C5 H5 120.3 ?
C5 C6 C1 121.32(17) yes
C5 C6 H6 119.3 ?
C1 C6 H6 119.3 ?
C6' C1' C2' 117.85(18) yes
C6' C1' C1 121.60(19) yes
C2' C1' C1 120.55(18) yes
C3' C2' C1' 118.6(2) yes
C3' C2' H2' 120.7 ?
C1' C2' H2' 120.7 ?
C4' C3' F1 118.4(2) yes
C4' C3' C2' 124.2(2) yes
F1 C3' C2' 117.4(2) yes
C3' C4' C5' 117.3(2) yes
C3' C4' H4' 121.4 ?
C5' C4' H4' 121.4 ?
C6' C5' C4' 120.5(2) yes
C6' C5' H5' 119.8 ?
C4' C5' H5' 119.8 ?
C5' C6' C1' 121.6(2) yes
C5' C6' H6' 119.2 ?
C1' C6' H6' 119.2 ?
C2* C1* C6* 117.7(2) ?
C2* C1* C1" 121.9(2) ?
C6* C1* C1" 120.4(2) ?
C3* C2* C1* 121.7(2) ?
C3* C2* H2* 119.2 ?
C1* C2* H2* 119.2 ?
C4* C3* C2* 119.1(2) ?
C4* C3* H3* 120.5 ?
C2* C3* H3* 120.5 ?
C5* C4* C3* 120.9(2) ?
C6* C5* C4* 119.4(2) ?
C6* C5* H5* 120.3 ?
C4* C5* H5* 120.3 ?
C5* C6* C1* 121.3(2) ?
C5* C6* H6* 119.4 ?
C1* C6* H6* 119.4 ?
C6" C1" C2" 117.9(2) ?
C6" C1" C1* 121.8(2) ?
C2" C1" C1* 120.3(2) ?
C3" C2" C1" 118.5(3) ?
C3" C2" H2" 120.7 ?
C1" C2" H2" 120.7 ?
C4" C3" F1" 118.5(3) ?
C4" C3" C2" 124.2(3) ?
F1" C3" C2" 117.3(3) ?
C3" C4" C5" 117.3(2) ?
C3" C4" H4" 121.4 ?
C5" C4" H4" 121.4 ?
C6" C5" C4" 120.5(3) ?
C6" C5" H5" 119.8 ?
C4" C5" H5" 119.8 ?
C5" C6" C1" 121.6(3) ?
C5" C6" H6" 119.2 ?
C1" C6" H6" 119.2 ?

loop_
_geom_bond_atom_site_label_1
_geom_bond_atom_site_label_2
_geom_bond_distance
_geom_bond_publ_flag
Cl1 C4 1.7447(19) yes
C1 C2 1.388(3) yes
C1 C6 1.403(3) yes
C1 C1' 1.485(3) yes
C2 C3 1.385(3) yes
C2 H2 0.9500 ?
C3 C4 1.382(3) yes
C3 H3 0.9500 ?
C4 C5 1.380(3) yes
C5 C6 1.380(3) yes
C5 H5 0.9500 ?
C6 H6 0.9500 ?
C1' C6' 1.397(3) yes
C1' C2' 1.398(3) yes
C2' C3' 1.379(3) yes
C2' H2' 0.9500 ?
C3' C4' 1.361(4) yes
C3' F1 1.374(3) yes
C4' C5' 1.388(4) yes
C4' H4' 0.9500 ?
C5' C6' 1.377(3) yes
C5' H5' 0.9500 ?
C6' H6' 0.9500 ?
C1* C2* 1.387(3) ?
C1* C6* 1.403(3) ?
C1* C1" 1.485(3) ?
C2* C3* 1.386(3) ?
C2* H2* 0.9500 ?
C3* C4* 1.382(3) ?
C3* H3* 0.9500 ?
C4* C5* 1.380(3) ?
C5* C6* 1.379(3) ?
C5* H5* 0.9500 ?
C6* H6* 0.9500 ?
C1" C6" 1.396(3) ?
C1" C2" 1.398(3) ?
C2" C3" 1.379(4) ?
C2" H2" 0.9500 ?
C3" C4" 1.361(4) ?
C3" F1" 1.373(3) ?
C4" C5" 1.388(4) ?
C4" H4" 0.9500 ?
C5" C6" 1.377(4) ?
C5" H5" 0.9500 ?
C6" H6" 0.9500 ?

loop_
_geom_torsion_atom_site_label_1
_geom_torsion_atom_site_label_2
_geom_torsion_atom_site_label_3
_geom_torsion_atom_site_label_4
_geom_torsion
C6 C1 C2 C3 1.0(3)
C1' C1 C2 C3 179.7(2)
C1 C2 C3 C4 -0.5(4)
C2 C3 C4 C5 -0.5(4)
C2 C3 C4 Cl1 179.6(2)
C3 C4 C5 C6 1.0(4)
Cl1 C4 C5 C6 -179.0(2)
C4 C5 C6 C1 -0.6(4)
C2 C1 C6 C5 -0.4(4)
C1' C1 C6 C5 -179.2(2)
C2 C1 C1' C6' 146.8(4)
C6 C1 C1' C6' -34.4(4)
C2 C1 C1' C2' -33.9(5)
C6 C1 C1' C2' 144.9(3)
C6' C1' C2' C3' 0.7(4)
C1 C1' C2' C3' -178.6(2)
C1' C2' C3' C4' -0.1(4)
C1' C2' C3' F1 178.9(4)
F1 C3' C4' C5' -179.6(4)
C2' C3' C4' C5' -0.6(5)
C3' C4' C5' C6' 0.6(4)
C4' C5' C6' C1' 0.0(4)
C2' C1' C6' C5' -0.7(3)
C1 C1' C6' C5' 178.7(2)
C6* C1* C2* C3* 0.0(6)
C1" C1* C2* C3* -178.9(5)
C1* C2* C3* C4* 0.0(6)
C2* C3* C4* C5* 0.0(14)
C3* C4* C5* C6* 0.0(18)
C4* C5* C6* C1* 0.0(18)
C2* C1* C6* C5* 0.0(14)
C1" C1* C6* C5* 178.9(10)
C2* C1* C1" C6" -35(2)
C6* C1* C1" C6" 146(3)
C2* C1* C1" C2" 145(2)
C6* C1* C1" C2" -34(2)
C6" C1" C2" C3" 0.0(6)
C1* C1" C2" C3" 179.8(5)
C1" C2" C3" C4" 0.0(6)
C1" C2" C3" F1" -179.9(6)
F1" C3" C4" C5" 179.8(10)
C2" C3" C4" C5" -0.1(13)
C3" C4" C5" C6" 0.1(17)
C4" C5" C6" C1" -0.1(18)
C2" C1" C6" C5" 0.0(13)
C1* C1" C6" C5" -179.8(10)
